data_2107109
loop_
_publ_author_name
'Ohba, S.'
'Toriumi, K.'
'Sato, S.'
'Saito, Y.'

_publ_section_title
;
 Electron-Density Distribution in Crystals of K2 Na (Co (N O2)6)
;
_journal_name_full 'Acta Crystallographica B (24,1968-38,1982)'
_journal_page_first 3535
_journal_page_last 3542
_journal_volume 34
_journal_year 1978
_chemical_formula_sum 'Co K1.64 N6 Na1.36 O12'
_chemical_name_systematic 'K1.64 Na1.36 (Co (N O2)6)'
_space_group_IT_number 202
_symmetry_space_group_name_Hall '-F 2 2 3'
_symmetry_space_group_name_H-M 'F m -3'
_cell_angle_alpha 90
_cell_angle_beta 90
_cell_angle_gamma 90
_cell_formula_units_Z 4
_cell_length_a 10.245
_cell_length_b 10.245
_cell_length_c 10.245
_cell_volume 1075.315
_citation_journal_id_ASTM ACBCAR
_cod_data_source_file Ohba_ACBCAR_1978_1263.cif
_cod_data_source_block Co1K1.64N6Na1.36O12
_cod_original_formula_sum 'Co1 K1.64 N6 Na1.36 O12'
_cod_database_code 2107109

loop_
_symmetry_equiv_pos_as_xyz
x,y,z
-x,-y,z
x,-y,-z
-x,y,-z
z,x,y
-z,-x,y
z,-x,-y
-z,x,-y
y,z,x
y,-z,-x
-y,z,-x
-y,-z,x
-x,-y,-z
x,y,-z
-x,y,z
x,-y,z
-z,-x,-y
z,x,-y
-z,x,y
z,-x,y
-y,-z,-x
-y,z,x
y,-z,x
y,z,-x
x,y+1/2,z+1/2
-x,-y+1/2,z+1/2
x,-y+1/2,-z+1/2
-x,y+1/2,-z+1/2
z,x+1/2,y+1/2
-z,-x+1/2,y+1/2
z,-x+1/2,-y+1/2
-z,x+1/2,-y+1/2
y,z+1/2,x+1/2
y,-z+1/2,-x+1/2
-y,z+1/2,-x+1/2
-y,-z+1/2,x+1/2
-x,-y+1/2,-z+1/2
x,y+1/2,-z+1/2
-x,y+1/2,z+1/2
x,-y+1/2,z+1/2
-z,-x+1/2,-y+1/2
z,x+1/2,-y+1/2
-z,x+1/2,y+1/2
z,-x+1/2,y+1/2
-y,-z+1/2,-x+1/2
-y,z+1/2,x+1/2
y,-z+1/2,x+1/2
y,z+1/2,-x+1/2
x+1/2,y,z+1/2
-x+1/2,-y,z+1/2
x+1/2,-y,-z+1/2
-x+1/2,y,-z+1/2
z+1/2,x,y+1/2
-z+1/2,-x,y+1/2
z+1/2,-x,-y+1/2
-z+1/2,x,-y+1/2
y+1/2,z,x+1/2
y+1/2,-z,-x+1/2
-y+1/2,z,-x+1/2
-y+1/2,-z,x+1/2
-x+1/2,-y,-z+1/2
x+1/2,y,-z+1/2
-x+1/2,y,z+1/2
x+1/2,-y,z+1/2
-z+1/2,-x,-y+1/2
z+1/2,x,-y+1/2
-z+1/2,x,y+1/2
z+1/2,-x,y+1/2
-y+1/2,-z,-x+1/2
-y+1/2,z,x+1/2
y+1/2,-z,x+1/2
y+1/2,z,-x+1/2
x+1/2,y+1/2,z
-x+1/2,-y+1/2,z
x+1/2,-y+1/2,-z
-x+1/2,y+1/2,-z
z+1/2,x+1/2,y
-z+1/2,-x+1/2,y
z+1/2,-x+1/2,-y
-z+1/2,x+1/2,-y
y+1/2,z+1/2,x
y+1/2,-z+1/2,-x
-y+1/2,z+1/2,-x
-y+1/2,-z+1/2,x
-x+1/2,-y+1/2,-z
x+1/2,y+1/2,-z
-x+1/2,y+1/2,z
x+1/2,-y+1/2,z
-z+1/2,-x+1/2,-y
z+1/2,x+1/2,-y
-z+1/2,x+1/2,y
z+1/2,-x+1/2,y
-y+1/2,-z+1/2,-x
-y+1/2,z+1/2,x
y+1/2,-z+1/2,x
y+1/2,z+1/2,-x

loop_
_atom_site_label
_atom_site_type_symbol
_atom_site_fract_x
_atom_site_fract_y
_atom_site_fract_z
_atom_site_occupancy
_atom_site_U_iso_or_equiv
Na2 Na+1 0.25 0.25 0.25 0.178 0.0
K1 K+1 0.25 0.25 0.25 0.822 0.0
Co1 Co+3 0 0 0 1 0.0
Na1 Na+1 0 0.5 0 1 0.0
O1 O-2 0.10376 0.25119 0 1 0.0
N1 N+3 0 0.19049 0 1 0.0
